data_4077015
loop_
_publ_author_name
'Wang, Zhong-Xia'
'Li, Ye-Xin'

_publ_section_title
;
 Lithium, Potassium, and Tin(II) Complexes of Novel
 3-(Iminophosphorano)-1-phosphaallyl and
 2-(Iminophosphorano)-1-phosphaallyl Ligands
;
_journal_issue 22
_journal_name_full Organometallics
_journal_page_first 4641
_journal_paper_doi 10.1021/om020422c
_journal_volume 21
_journal_year 2002
_chemical_formula_sum 'C38 H52 N2 P4 Si2 Sn'
_chemical_formula_weight 835.57
_chemical_name_systematic
; 
 ? 
;
_space_group_IT_number 9
_symmetry_cell_setting monoclinic
_symmetry_space_group_name_Hall 'C -2yc'
_symmetry_space_group_name_H-M 'C 1 c 1'
_atom_sites_solution_hydrogens geom
_atom_sites_solution_primary direct
_atom_sites_solution_secondary difmap
_audit_creation_method SHELXL-97
_cell_angle_alpha 90.00
_cell_angle_beta 96.580(3)
_cell_angle_gamma 90.00
_cell_formula_units_Z 4
_cell_length_a 19.605(4)
_cell_length_b 11.840(2)
_cell_length_c 18.611(4)
_cell_measurement_reflns_used 2442
_cell_measurement_temperature 299(2)
_cell_measurement_theta_max 21.720
_cell_measurement_theta_min 2.203
_cell_volume 4291.6(15)
_computing_cell_refinement 'Bruker SMART'
_computing_data_collection 'Bruker SMART'
_computing_data_reduction 'Bruker SHELXTL'
_computing_molecular_graphics 'Bruker SHELXTL'
_computing_publication_material 'Bruker SHELXTL'
_computing_structure_refinement 'SHELXL-97 (Sheldrick, 1997)'
_computing_structure_solution 'SHELXS-97 (Sheldrick, 1990)'
_diffrn_ambient_temperature 299(2)
_diffrn_measured_fraction_theta_full 0.977
_diffrn_measured_fraction_theta_max 0.977
_diffrn_measurement_device_type 'CCD area detector'
_diffrn_measurement_method 'phi and omega scans'
_diffrn_radiation_monochromator graphite
_diffrn_radiation_source 'fine-focus sealed tube'
_diffrn_radiation_type MoK\a
_diffrn_radiation_wavelength 0.71073
_diffrn_reflns_av_R_equivalents 0.0410
_diffrn_reflns_av_sigmaI/netI 0.0892
_diffrn_reflns_limit_h_max 23
_diffrn_reflns_limit_h_min -19
_diffrn_reflns_limit_k_max 13
_diffrn_reflns_limit_k_min -11
_diffrn_reflns_limit_l_max 21
_diffrn_reflns_limit_l_min -21
_diffrn_reflns_number 10545
_diffrn_reflns_theta_full 24.78
_diffrn_reflns_theta_max 24.78
_diffrn_reflns_theta_min 2.01
_exptl_absorpt_coefficient_mu 0.828
_exptl_absorpt_correction_T_max 0.7894
_exptl_absorpt_correction_T_min 0.7605
_exptl_absorpt_correction_type multi-scan
_exptl_absorpt_process_details sadabs
_exptl_crystal_colour colorless
_exptl_crystal_density_diffrn 1.293
_exptl_crystal_density_method 'not measured'
_exptl_crystal_F_000 1728
_exptl_crystal_size_max 0.35
_exptl_crystal_size_mid 0.35
_exptl_crystal_size_min 0.30
_refine_diff_density_max 0.299
_refine_diff_density_min -0.463
_refine_diff_density_rms 0.059
_refine_ls_abs_structure_details 'Flack H D (1983), Acta Cryst. A39, 876-881'
_refine_ls_abs_structure_Flack 0.31(8)
_refine_ls_extinction_method none
_refine_ls_goodness_of_fit_ref 0.877
_refine_ls_hydrogen_treatment mixed
_refine_ls_matrix_type full
_refine_ls_number_parameters 436
_refine_ls_number_reflns 6513
_refine_ls_number_restraints 2
_refine_ls_restrained_S_all 0.877
_refine_ls_R_factor_all 0.0873
_refine_ls_R_factor_gt 0.0420
_refine_ls_shift/su_max 2.578
_refine_ls_shift/su_mean 0.282
_refine_ls_structure_factor_coef Fsqd
_refine_ls_weighting_details 'calc w=1/[\s^2^(Fo^2^)+(0.0173P)^2^+0.0000P] where P=(Fo^2^+2Fc^2^)/3'
_refine_ls_weighting_scheme calc
_refine_ls_wR_factor_gt 0.0584
_refine_ls_wR_factor_ref 0.0698
_reflns_number_gt 3814
_reflns_number_total 6513
_reflns_threshold_expression >2sigma(I)
_cod_data_source_file om020422c.cif
_cod_data_source_block 6
_cod_depositor_comments
;
The following automatic conversions were performed:

'_symmetry_cell_setting' value 'Monoclinic' changed to 'monoclinic'
according to /home/saulius/struct/CIF-dictionaries/cif_core.dic
dictionary named 'cif_core.dic' version 2.4.1 from 2010-06-29.

Automatic conversion script
Id: cif_fix_values 1715 2011-07-08 13:25:40Z adriana 
;
_cod_original_cell_volume 4291.4(15)
_cod_original_sg_symbol_H-M Cc
_cod_database_code 4077015

loop_
_symmetry_equiv_pos_as_xyz
'x, y, z'
'x, -y, z+1/2'
'x+1/2, y+1/2, z'
'x+1/2, -y+1/2, z+1/2'

loop_
_atom_site_label
_atom_site_type_symbol
_atom_site_fract_x
_atom_site_fract_y
_atom_site_fract_z
_atom_site_U_iso_or_equiv
_atom_site_adp_type
_atom_site_occupancy
_atom_site_symmetry_multiplicity
_atom_site_calc_flag
_atom_site_refinement_flags
Sn1 Sn 0.30990(17) 0.55503(3) 0.46325(19) 0.05339(13) Uani 1 1 d .
P1 P 0.1820(3) 0.3915(7) 0.5307(3) 0.062(2) Uani 1 1 d .
P2 P 0.2440(3) 0.4033(6) 0.3825(3) 0.0512(18) Uani 1 1 d .
P3 P 0.4382(3) 0.3895(6) 0.3968(3) 0.0582(19) Uani 1 1 d .
P4 P 0.3770(3) 0.4037(6) 0.5441(3) 0.0495(17) Uani 1 1 d .
Si1 Si 0.1891(4) 0.6266(7) 0.5857(4) 0.065(2) Uani 1 1 d .
Si2 Si 0.4286(4) 0.6268(7) 0.3395(4) 0.064(2) Uani 1 1 d .
N1 N 0.2083(10) 0.5174(16) 0.5325(10) 0.050(5) Uani 1 1 d .
N2 N 0.4127(9) 0.5173(14) 0.3932(8) 0.054(4) Uani 1 1 d .
C1 C 0.1902(6) 0.7620(13) 0.5324(9) 0.095(6) Uani 1 1 d .
H1A H 0.1543 0.7602 0.4928 0.143 Uiso 1 1 calc R
H1B H 0.2338 0.7698 0.5141 0.143 Uiso 1 1 calc R
H1C H 0.1831 0.8249 0.5633 0.143 Uiso 1 1 calc R
C2 C 0.2603(11) 0.6501(18) 0.6588(10) 0.142(9) Uani 1 1 d .
H2A H 0.2652 0.5849 0.6896 0.212 Uiso 1 1 calc R
H2B H 0.2504 0.7151 0.6866 0.212 Uiso 1 1 calc R
H2C H 0.3023 0.6625 0.6378 0.212 Uiso 1 1 calc R
C3 C 0.1063(11) 0.6147(19) 0.6290(11) 0.127(9) Uani 1 1 d .
H3A H 0.0680 0.6111 0.5920 0.190 Uiso 1 1 calc R
H3B H 0.1015 0.6795 0.6591 0.190 Uiso 1 1 calc R
H3C H 0.1075 0.5475 0.6580 0.190 Uiso 1 1 calc R
C4 C 0.2113(11) 0.3096(17) 0.6076(11) 0.101(8) Uani 1 1 d .
H4A H 0.1975 0.3448 0.6501 0.152 Uiso 1 1 calc R
H4B H 0.2605 0.3045 0.6120 0.152 Uiso 1 1 calc R
H4C H 0.1919 0.2353 0.6025 0.152 Uiso 1 1 calc R
C5 C 0.0873(9) 0.3808(19) 0.5215(12) 0.116(9) Uani 1 1 d .
H5A H 0.0683 0.4202 0.4787 0.174 Uiso 1 1 calc R
H5B H 0.0704 0.4138 0.5631 0.174 Uiso 1 1 calc R
H5C H 0.0741 0.3027 0.5178 0.174 Uiso 1 1 calc R
C6 C 0.2083(12) 0.3216(19) 0.4510(14) 0.058(6) Uani 1 1 d .
C7 C 0.2056(10) 0.2114(18) 0.4519(11) 0.072(6) Uani 1 1 d .
H7 H 0.1933 0.1807 0.4945 0.086 Uiso 1 1 calc R
C8 C 0.2193(12) 0.125(2) 0.3948(15) 0.061(6) Uani 1 1 d .
C9 C 0.2281(13) 0.1440(16) 0.3263(11) 0.101(8) Uani 1 1 d .
H9 H 0.2320 0.2180 0.3104 0.122 Uiso 1 1 calc R
C10 C 0.2317(12) 0.0523(17) 0.2757(11) 0.084(7) Uani 1 1 d .
H10 H 0.2257(13) 0.0630(19) 0.224(4) 0.100 Uiso 1 1 calc R
C11 C 0.2442(14) -0.051(2) 0.3074(16) 0.102(9) Uani 1 1 d .
H11 H 0.272(2) -0.123(6) 0.273(3) 0.123 Uiso 1 1 calc R
C12 C 0.2287(17) -0.080(2) 0.3713(16) 0.111(9) Uani 1 1 d .
H12 H 0.2234(17) -0.142(8) 0.383(2) 0.133 Uiso 1 1 calc R
C13 C 0.2223(13) 0.016(2) 0.4163(12) 0.096(8) Uani 1 1 d .
H13 H 0.2200 0.0016 0.4651 0.115 Uiso 1 1 calc R
C14 C 0.1670(12) 0.480(2) 0.3447(12) 0.057(7) Uani 1 1 d .
C15 C 0.1029(11) 0.4310(18) 0.3345(10) 0.075(8) Uani 1 1 d .
H15 H 0.0975 0.3582 0.3518 0.090 Uiso 1 1 calc R
C16 C 0.0470(9) 0.485(2) 0.3002(11) 0.108(10) Uani 1 1 d .
H16 H 0.004(10) 0.445(10) 0.291(3) 0.130 Uiso 1 1 calc R
C17 C 0.0496(10) 0.592(2) 0.2784(12) 0.080(7) Uani 1 1 d .
H17 H 0.016(5) 0.623(5) 0.258(3) 0.096 Uiso 1 1 calc R
C18 C 0.1101(14) 0.647(2) 0.2917(14) 0.083(8) Uani 1 1 d .
H18 H 0.1115(14) 0.713(8) 0.2800(18) 0.100 Uiso 1 1 calc R
C19 C 0.1697(12) 0.5973(15) 0.3237(12) 0.069(7) Uani 1 1 d .
H19 H 0.2103 0.6383 0.3316 0.083 Uiso 1 1 calc R
C20 C 0.3643(12) 0.6341(16) 0.2603(10) 0.113(8) Uani 1 1 d .
H20A H 0.3194 0.6415 0.2757 0.169 Uiso 1 1 calc R
H20B H 0.3663 0.5664 0.2322 0.169 Uiso 1 1 calc R
H20C H 0.3735 0.6983 0.2313 0.169 Uiso 1 1 calc R
C21 C 0.4339(11) 0.7546(17) 0.3918(10) 0.210(12) Uani 1 1 d .
H21A H 0.3927 0.7635 0.4147 0.315 Uiso 1 1 calc R
H21B H 0.4389 0.8179 0.3606 0.315 Uiso 1 1 calc R
H21C H 0.4728 0.7508 0.4281 0.315 Uiso 1 1 calc R
C22 C 0.5092(12) 0.6177(16) 0.3018(14) 0.146(11) Uani 1 1 d .
H22A H 0.5094 0.5513 0.2722 0.220 Uiso 1 1 calc R
H22B H 0.5462 0.6135 0.3402 0.220 Uiso 1 1 calc R
H22C H 0.5149 0.6834 0.2728 0.220 Uiso 1 1 calc R
C23 C 0.4093(10) 0.3095(14) 0.3145(10) 0.075(7) Uani 1 1 d .
H23A H 0.4240 0.3473 0.2733 0.113 Uiso 1 1 calc R
H23B H 0.3601 0.3043 0.3090 0.113 Uiso 1 1 calc R
H23C H 0.4287 0.2349 0.3182 0.113 Uiso 1 1 calc R
C24 C 0.5287(10) 0.3723(16) 0.4050(11) 0.080(6) Uani 1 1 d .
H24A H 0.5465 0.4072 0.3645 0.120 Uiso 1 1 calc R
H24B H 0.5397 0.2933 0.4060 0.120 Uiso 1 1 calc R
H24C H 0.5488 0.4071 0.4490 0.120 Uiso 1 1 calc R
C25 C 0.4092(10) 0.3164(19) 0.4738(12) 0.047(5) Uani 1 1 d .
C26 C 0.4148(11) 0.1990(14) 0.4764(12) 0.057(6) Uani 1 1 d .
H26 H 0.4312 0.1694 0.4353 0.068 Uiso 1 1 calc R
C27 C 0.4017(13) 0.115(2) 0.5261(15) 0.065(7) Uani 1 1 d .
C28 C 0.3935(13) 0.0043(13) 0.5069(13) 0.094(8) Uani 1 1 d .
H28 H 0.3993 -0.0193 0.4604 0.113 Uiso 1 1 calc R
C29 C 0.3766(16) -0.0711(16) 0.5574(17) 0.105(10) Uani 1 1 d .
H29 H 0.362(2) -0.135(7) 0.541(3) 0.126 Uiso 1 1 calc R
C30 C 0.3794(12) -0.057(2) 0.6327(16) 0.092(8) Uani 1 1 d .
H30 H 0.3800(12) -0.097(6) 0.657(4) 0.111 Uiso 1 1 calc R
C31 C 0.3806(15) 0.056(2) 0.6480(13) 0.145(12) Uani 1 1 d .
H31 H 0.367(2) 0.078(4) 0.689(6) 0.173 Uiso 1 1 calc R
C32 C 0.4013(13) 0.1342(17) 0.6040(14) 0.099(7) Uani 1 1 d .
H32 H 0.4161 0.2036 0.6233 0.119 Uiso 1 1 calc R
C33 C 0.4536(10) 0.4826(17) 0.5778(10) 0.043(5) Uani 1 1 d .
C34 C 0.5156(9) 0.4290(18) 0.5932(10) 0.085(8) Uani 1 1 d .
H34 H 0.5194 0.3537 0.5802 0.101 Uiso 1 1 calc R
C35 C 0.5731(9) 0.484(2) 0.6280(12) 0.097(9) Uani 1 1 d .
H35 H 0.614(8) 0.448(8) 0.6369(19) 0.117 Uiso 1 1 calc R
C36 C 0.5660(14) 0.599(3) 0.6494(16) 0.108(11) Uani 1 1 d .
H36 H 0.611(6) 0.646(7) 0.674(4) 0.129 Uiso 1 1 calc R
C37 C 0.5041(15) 0.650(2) 0.6390(16) 0.088(8) Uani 1 1 d .
H37 H 0.4965(16) 0.733(8) 0.658(2) 0.105 Uiso 1 1 calc R
C38 C 0.4501(9) 0.5872(18) 0.6021(11) 0.068(7) Uani 1 1 d .
H38 H 0.4077 0.6229 0.5939 0.081 Uiso 1 1 calc R

loop_
_atom_site_aniso_label
_atom_site_aniso_U_11
_atom_site_aniso_U_22
_atom_site_aniso_U_33
_atom_site_aniso_U_23
_atom_site_aniso_U_13
_atom_site_aniso_U_12
Sn1 0.0515(2) 0.0537(3) 0.0552(2) 0.0000(13) 0.00707(17) 0.0025(14)
P1 0.048(4) 0.087(5) 0.051(4) 0.003(4) 0.011(3) -0.006(4)
P2 0.053(4) 0.055(4) 0.047(4) 0.001(4) 0.012(3) 0.001(4)
P3 0.056(4) 0.064(4) 0.056(4) -0.005(4) 0.012(3) 0.009(4)
P4 0.050(4) 0.049(4) 0.049(4) -0.003(3) 0.003(3) 0.000(4)
Si1 0.068(5) 0.069(5) 0.060(5) 0.012(4) 0.016(4) 0.020(4)
Si2 0.068(5) 0.070(5) 0.059(5) 0.001(4) 0.027(4) -0.019(4)
N1 0.044(12) 0.044(12) 0.061(12) -0.017(10) 0.004(9) -0.004(10)
N2 0.054(11) 0.071(10) 0.041(9) -0.007(7) 0.022(8) -0.005(9)
C1 0.062(7) 0.070(10) 0.158(15) 0.040(10) 0.032(8) 0.025(6)
C2 0.107(14) 0.23(2) 0.093(13) -0.100(12) 0.029(10) -0.007(12)
C3 0.096(13) 0.19(2) 0.108(13) 0.016(12) 0.075(11) 0.033(12)
C4 0.097(15) 0.163(18) 0.041(11) 0.023(11) -0.003(10) -0.058(12)
C5 0.045(10) 0.18(2) 0.121(17) -0.052(13) 0.021(10) -0.061(11)
C6 0.052(12) 0.047(12) 0.074(13) 0.009(10) -0.008(10) 0.003(10)
C7 0.044(11) 0.121(16) 0.049(10) 0.005(11) 0.000(8) -0.016(11)
C8 0.071(13) 0.039(11) 0.071(15) 0.016(11) 0.002(11) -0.001(10)
C9 0.21(2) 0.039(9) 0.063(12) -0.024(8) 0.039(11) -0.020(10)
C10 0.125(13) 0.056(13) 0.063(11) 0.004(9) -0.017(10) -0.017(11)
C11 0.16(2) 0.054(14) 0.093(15) -0.024(12) 0.034(15) 0.005(14)
C12 0.140(15) 0.083(15) 0.113(19) 0.022(12) 0.024(12) -0.016(11)
C13 0.103(14) 0.13(2) 0.056(12) 0.007(13) 0.003(10) 0.008(14)
C14 0.062(15) 0.054(14) 0.059(12) 0.010(11) 0.022(11) -0.006(13)
C15 0.068(14) 0.069(17) 0.092(14) 0.031(12) 0.032(11) -0.004(12)
C16 0.058(13) 0.17(2) 0.102(15) 0.054(14) 0.034(10) 0.016(13)
C17 0.043(11) 0.111(17) 0.082(15) 0.020(12) -0.013(10) 0.020(11)
C18 0.11(2) 0.054(14) 0.078(13) 0.009(11) -0.006(14) 0.036(15)
C19 0.099(15) 0.026(8) 0.080(14) 0.027(9) 0.004(11) -0.008(9)
C20 0.18(2) 0.084(11) 0.070(11) -0.004(8) -0.012(11) -0.038(11)
C21 0.41(3) 0.127(17) 0.122(15) -0.063(12) 0.152(16) -0.162(16)
C22 0.149(18) 0.080(12) 0.23(2) 0.049(13) 0.120(17) 0.024(12)
C23 0.093(14) 0.071(11) 0.068(13) -0.019(9) 0.032(10) -0.013(10)
C24 0.080(12) 0.085(12) 0.077(13) -0.015(10) 0.016(9) -0.007(9)
C25 0.048(10) 0.051(13) 0.041(11) -0.007(10) 0.000(8) 0.016(10)
C26 0.089(13) 0.023(7) 0.058(13) -0.013(8) 0.008(10) -0.007(8)
C27 0.079(17) 0.051(13) 0.064(13) -0.012(12) 0.003(11) 0.007(14)
C28 0.151(18) 0.004(6) 0.131(17) -0.011(8) 0.035(13) -0.003(9)
C29 0.148(18) 0.031(9) 0.14(2) 0.003(11) 0.025(15) -0.024(10)
C30 0.099(13) 0.078(15) 0.095(15) 0.012(12) -0.009(10) 0.015(11)
C31 0.23(3) 0.089(18) 0.124(19) 0.037(15) 0.072(17) 0.004(16)
C32 0.116(12) 0.066(13) 0.106(17) -0.034(10) -0.027(11) 0.003(10)
C33 0.055(12) 0.049(11) 0.022(8) -0.001(8) -0.005(8) -0.010(10)
C34 0.055(13) 0.091(16) 0.096(14) -0.008(12) -0.044(9) 0.009(11)
C35 0.050(12) 0.11(2) 0.119(17) -0.031(14) -0.050(10) 0.017(12)
C36 0.114(19) 0.13(3) 0.087(19) -0.038(16) 0.046(15) -0.063(19)
C37 0.11(2) 0.080(15) 0.077(16) -0.021(11) 0.026(14) -0.002(13)
C38 0.043(10) 0.100(16) 0.057(13) -0.003(11) -0.009(9) -0.005(10)

loop_
_atom_type_symbol
_atom_type_description
_atom_type_scat_dispersion_real
_atom_type_scat_dispersion_imag
_atom_type_scat_source
C C 0.0033 0.0016 'International Tables Vol C Tables 4.2.6.8 and 6.1.1.4'
H H 0.0000 0.0000 'International Tables Vol C Tables 4.2.6.8 and 6.1.1.4'
N N 0.0061 0.0033 'International Tables Vol C Tables 4.2.6.8 and 6.1.1.4'
Si Si 0.0817 0.0704 'International Tables Vol C Tables 4.2.6.8 and 6.1.1.4'
P P 0.1023 0.0942 'International Tables Vol C Tables 4.2.6.8 and 6.1.1.4'
Sn Sn -0.6537 1.4246 'International Tables Vol C Tables 4.2.6.8 and 6.1.1.4'

loop_
_geom_angle_atom_site_label_1
_geom_angle_atom_site_label_2
_geom_angle_atom_site_label_3
_geom_angle
N1 Sn1 N2 159.80(13)
N1 Sn1 P2 78.7(5)
N2 Sn1 P2 87.3(4)
N1 Sn1 P4 87.7(5)
N2 Sn1 P4 78.4(4)
P2 Sn1 P4 92.49(4)
N1 P1 C4 115.2(10)
N1 P1 C5 113.0(11)
C4 P1 C5 105.5(10)
N1 P1 C6 108.9(10)
C4 P1 C6 108.3(11)
C5 P1 C6 105.5(10)
C6 P2 C14 99.7(10)
C6 P2 Sn1 99.7(8)
C14 P2 Sn1 102.2(8)
N2 P3 C25 111.0(9)
N2 P3 C24 114.8(10)
C25 P3 C24 106.1(10)
N2 P3 C23 113.0(9)
C25 P3 C23 108.5(10)
C24 P3 C23 102.9(9)
C33 P4 C25 101.4(10)
C33 P4 Sn1 100.9(7)
C25 P4 Sn1 99.7(8)
N1 Si1 C2 110.0(10)
N1 Si1 C1 108.9(9)
C2 Si1 C1 101.8(9)
N1 Si1 C3 116.7(11)
C2 Si1 C3 108.0(10)
C1 Si1 C3 110.4(8)
N2 Si2 C21 109.2(9)
N2 Si2 C22 114.4(9)
C21 Si2 C22 105.2(10)
N2 Si2 C20 110.9(10)
C21 Si2 C20 112.9(11)
C22 Si2 C20 104.0(12)
P1 N1 Si1 129.7(12)
P1 N1 Sn1 115.5(10)
Si1 N1 Sn1 113.8(10)
P3 N2 Si2 132.6(10)
P3 N2 Sn1 114.0(8)
Si2 N2 Sn1 112.1(8)
C7 C6 P2 124(2)
C7 C6 P1 115(2)
P2 C6 P1 120.0(13)
C6 C7 C8 131(2)
C9 C8 C13 116(3)
C9 C8 C7 128(2)
C13 C8 C7 116(2)
C8 C9 C10 121(2)
C11 C10 C9 114(2)
C12 C11 C10 125(3)
C11 C12 C13 112(2)
C8 C13 C12 126(2)
C15 C14 C19 115(2)
C15 C14 P2 122.7(18)
C19 C14 P2 121.8(18)
C14 C15 C16 122(2)
C17 C16 C15 122(2)
C16 C17 C18 118(2)
C17 C18 C19 124(2)
C18 C19 C14 118(2)
C26 C25 P3 118.0(18)
C26 C25 P4 124.7(19)
P3 C25 P4 117.2(12)
C27 C26 C25 135(2)
C28 C27 C26 122(2)
C28 C27 C32 113(2)
C26 C27 C32 124(2)
C27 C28 C29 119(2)
C28 C29 C30 128(2)
C31 C30 C29 109(2)
C32 C31 C30 123(3)
C31 C32 C27 122(2)
C38 C33 C34 116.1(18)
C38 C33 P4 121.8(16)
C34 C33 P4 120.7(16)
C35 C34 C33 121.9(19)
C34 C35 C36 118.4(19)
C37 C36 C35 120(2)
C36 C37 C38 117(2)
C33 C38 C37 127(2)

loop_
_geom_bond_atom_site_label_1
_geom_bond_atom_site_label_2
_geom_bond_distance
Sn1 N1 2.532(18)
Sn1 N2 2.562(15)
Sn1 P2 2.591(7)
Sn1 P4 2.598(7)
P1 N1 1.58(2)
P1 C4 1.77(2)
P1 C5 1.849(19)
P1 C6 1.82(3)
P2 C6 1.81(3)
P2 C14 1.83(3)
P3 N2 1.592(18)
P3 C25 1.82(2)
P3 C24 1.775(19)
P3 C23 1.834(19)
P4 C33 1.82(2)
P4 C25 1.83(2)
Si1 N1 1.70(2)
Si1 C2 1.86(2)
Si1 C1 1.886(17)
Si1 C3 1.90(2)
Si2 N2 1.688(17)
Si2 C21 1.80(2)
Si2 C22 1.81(2)
Si2 C20 1.83(2)
C6 C7 1.31(3)
C7 C8 1.52(3)
C8 C9 1.33(3)
C8 C13 1.35(3)
C9 C10 1.44(3)
C10 C11 1.37(3)
C11 C12 1.31(4)
C12 C13 1.42(4)
C14 C15 1.38(3)
C14 C19 1.44(3)
C15 C16 1.36(3)
C16 C17 1.33(3)
C17 C18 1.35(3)
C18 C19 1.38(3)
C25 C26 1.39(3)
C26 C27 1.40(3)
C27 C28 1.36(3)
C27 C32 1.47(3)
C28 C29 1.36(3)
C29 C30 1.41(4)
C30 C31 1.37(3)
C31 C32 1.33(3)
C33 C38 1.32(3)
C33 C34 1.37(3)
C34 C35 1.40(3)
C35 C36 1.43(4)
C36 C37 1.35(4)
C37 C38 1.41(3)
